data_7712887
loop_
_publ_author_name
'Tomat, Elisa'
'Curtis, Clayton J.'
'Astashkin, Andrei V.'
'Conradie, Jeanet'
'Ghosh, Abhik'

_publ_section_title
;
 Multicenter interactions and ligand field effects in platinum(ii)
 tripyrrindione radicals
;
_journal_name_full 'Dalton Transactions'
_journal_paper_doi 10.1039/D3DT00894K
_journal_year 2023
_chemical_formula_moiety 'C29 H37 N4 O2 Pt'
_chemical_formula_sum 'C29 H37 N4 O2 Pt'
_chemical_formula_weight 668.71
_space_group_crystal_system monoclinic
_space_group_IT_number 14
_space_group_name_Hall '-P 2ybc'
_space_group_name_H-M_alt 'P 1 21/c 1'
_atom_sites_solution_hydrogens geom
_atom_sites_solution_primary dual
_audit_creation_date 2022-06-14
_audit_creation_method
;
Olex2 1.3
(compiled 2020.11.12 svn.r5f609507 for OlexSys, GUI svn.r6408)
;
_audit_update_record
;
2022-06-27 deposited with the CCDC.	2023-04-20 downloaded from the CCDC.
;
_cell_angle_alpha 90
_cell_angle_beta 101.878(4)
_cell_angle_gamma 90
_cell_formula_units_Z 4
_cell_length_a 11.4084(9)
_cell_length_b 9.6436(6)
_cell_length_c 25.018(2)
_cell_measurement_reflns_used 5030
_cell_measurement_temperature 100.01
_cell_measurement_theta_max 24.51
_cell_measurement_theta_min 2.69
_cell_volume 2693.5(3)
_computing_molecular_graphics 'Olex2 1.3 (Dolomanov et al., 2009)'
_computing_publication_material 'Olex2 1.3 (Dolomanov et al., 2009)'
_computing_structure_refinement 'SHELXL 2018/3 (Sheldrick, 2015)'
_computing_structure_solution 'SHELXT 2018/2 (Sheldrick, 2018)'
_diffrn_ambient_temperature 100.01
_diffrn_measured_fraction_theta_full 0.997
_diffrn_measured_fraction_theta_max 0.997
_diffrn_measurement_device_type 'Bruker APEX-II CCD'
_diffrn_measurement_method '\f and \w scans'
_diffrn_radiation_type MoK\a
_diffrn_radiation_wavelength 0.71073
_diffrn_reflns_av_R_equivalents 0.0642
_diffrn_reflns_av_unetI/netI 0.0471
_diffrn_reflns_Laue_measured_fraction_full 0.997
_diffrn_reflns_Laue_measured_fraction_max 0.997
_diffrn_reflns_limit_h_max 13
_diffrn_reflns_limit_h_min -13
_diffrn_reflns_limit_k_max 11
_diffrn_reflns_limit_k_min -11
_diffrn_reflns_limit_l_max 29
_diffrn_reflns_limit_l_min -29
_diffrn_reflns_number 25951
_diffrn_reflns_point_group_measured_fraction_full 0.997
_diffrn_reflns_point_group_measured_fraction_max 0.997
_diffrn_reflns_theta_full 25.050
_diffrn_reflns_theta_max 25.050
_diffrn_reflns_theta_min 2.201
_diffrn_standards_number 0
_exptl_absorpt_coefficient_mu 5.242
_exptl_absorpt_correction_T_max 0.7452
_exptl_absorpt_correction_T_min 0.6293
_exptl_absorpt_correction_type multi-scan
_exptl_absorpt_process_details
;
SADABS-2014/5 (Bruker,2014/5) was used for absorption correction.
wR2(int) was 0.0684 before and 0.0561 after correction.
The Ratio of minimum to maximum transmission is 0.8445.
The \l/2 correction factor is 0.00150.
;
_exptl_crystal_colour 'metallic blue'
_exptl_crystal_colour_lustre metallic
_exptl_crystal_colour_primary blue
_exptl_crystal_density_diffrn 1.649
_exptl_crystal_description block
_exptl_crystal_F_000 1332
_exptl_crystal_size_max 0.138
_exptl_crystal_size_mid 0.135
_exptl_crystal_size_min 0.087
_refine_diff_density_max 0.772
_refine_diff_density_min -0.444
_refine_diff_density_rms 0.111
_refine_ls_extinction_method none
_refine_ls_goodness_of_fit_ref 1.013
_refine_ls_hydrogen_treatment constr
_refine_ls_matrix_type full
_refine_ls_number_parameters 344
_refine_ls_number_reflns 4756
_refine_ls_number_restraints 0
_refine_ls_restrained_S_all 1.013
_refine_ls_R_factor_all 0.0456
_refine_ls_R_factor_gt 0.0292
_refine_ls_shift/su_max 0.001
_refine_ls_shift/su_mean 0.000
_refine_ls_structure_factor_coef Fsqd
_refine_ls_weighting_details 'w=1/[\s^2^(Fo^2^)+(0.0304P)^2^] where P=(Fo^2^+2Fc^2^)/3'
_refine_ls_weighting_scheme calc
_refine_ls_wR_factor_gt 0.0599
_refine_ls_wR_factor_ref 0.0654
_reflns_Friedel_coverage 0.000
_reflns_number_gt 3777
_reflns_number_total 4756
_reflns_threshold_expression 'I > 2\s(I)'
_cod_data_source_file d3dt00894k2.cif
_cod_data_source_block mo_pttd2tbunc1_0m
_cod_database_code 7712887
_shelx_shelxl_version_number 2018/3
_shelx_space_group_comment
;
The symmetry employed for this shelxl refinement is uniquely defined
by the following loop, which should always be used as a source of
symmetry information in preference to the above space-group names.
They are only intended as comments.
;
_olex2_refinement_description
;
1. Fixed Uiso
 At 1.2 times of:
  All C(H) groups, All C(H,H) groups
 At 1.5 times of:
  All C(H,H,H) groups
2. Others
 Sof(Pt2)=1-FVAR(1)
 Sof(Pt1)=FVAR(1)
3.a Secondary CH2 refined with riding coordinates:
 C15(H15A,H15B), C18(H18A,H18B), C20(H20A,H20B), C23(H23A,H23B)
3.b Aromatic/amide H refined with riding coordinates:
 C10(H10), C5(H5)
3.c Idealised Me refined as rotating group:
 C22(H22A,H22B,H22C), C17(H17A,H17B,H17C), C24(H24A,H24B,H24C), C21(H21A,H21B,
 H21C), C16(H16A,H16B,H16C), C19(H19A,H19B,H19C), C27(H27A,H27B,H27C), C28(H28A,
 H28B,H28C), C29(H29A,H29B,H29C)
;
_smtbx_masks_void_probe_radius 1.2
_smtbx_masks_void_truncation_radius 1.2
_olex2_submission_special_instructions 'No special instructions were received'

loop_
_space_group_symop_operation_xyz
'x, y, z'
'-x, y+1/2, -z+1/2'
'-x, -y, -z'
'x, -y-1/2, z-1/2'

loop_
_atom_site_label
_atom_site_type_symbol
_atom_site_fract_x
_atom_site_fract_y
_atom_site_fract_z
_atom_site_U_iso_or_equiv
_atom_site_adp_type
_atom_site_occupancy
_atom_site_site_symmetry_order
_atom_site_calc_flag
_atom_site_refinement_flags_posn
_atom_site_refinement_flags_adp
_atom_site_refinement_flags_occupancy
_atom_site_disorder_assembly
_atom_site_disorder_group
Pt1 Pt 0.32452(2) 0.35807(2) 0.46343(2) 0.02152(7) Uani 0.9487(10) 1 d . . P A 1
O1 O 0.0790(3) 0.5069(3) 0.37969(15) 0.0364(9) Uani 1 1 d . . . . .
N1 N 0.1950(4) 0.4999(4) 0.46949(17) 0.0264(10) Uani 1 1 d . . . . .
N2 N 0.4153(4) 0.4116(4) 0.53944(16) 0.0275(10) Uani 1 1 d . . . . .
N3 N 0.4613(4) 0.2285(4) 0.45583(17) 0.0285(10) Uani 1 1 d . . . . .
O2 O 0.4022(3) 0.1480(4) 0.36568(17) 0.0511(11) Uani 1 1 d . . . . .
C10 C 0.5907(4) 0.2598(5) 0.5456(2) 0.0269(12) Uani 1 1 d . . . . .
H10 H 0.664537 0.232423 0.568179 0.032 Uiso 1 1 calc R U . . .
C9 C 0.5240(5) 0.3596(5) 0.5670(2) 0.0297(12) Uani 1 1 d . . . . .
C11 C 0.5606(4) 0.1986(5) 0.4961(2) 0.0279(12) Uani 1 1 d . . . . .
N4 N 0.1654(4) 0.2406(4) 0.35838(19) 0.0324(10) Uani 1 1 d . . . . .
C5 C 0.2676(5) 0.5722(5) 0.5640(2) 0.0303(12) Uani 1 1 d . . . . .
H5 H 0.247900 0.625939 0.592723 0.036 Uiso 1 1 calc R U . . .
C25 C 0.2289(4) 0.2903(5) 0.3963(2) 0.0272(12) Uani 1 1 d . . . . .
C12 C 0.6333(5) 0.0910(5) 0.4768(2) 0.0300(12) Uani 1 1 d . . . . .
C4 C 0.1872(4) 0.5753(5) 0.5150(2) 0.0273(11) Uani 1 1 d . . . . .
C6 C 0.3757(5) 0.4985(5) 0.5763(2) 0.0287(12) Uani 1 1 d . . . . .
C22 C 0.7460(5) 0.0305(5) 0.5123(2) 0.0364(13) Uani 1 1 d . . . . .
H22A H 0.806218 0.103722 0.521927 0.055 Uiso 1 1 calc R U . . .
H22B H 0.777577 -0.042882 0.492129 0.055 Uiso 1 1 calc R U . . .
H22C H 0.726798 -0.008234 0.545672 0.055 Uiso 1 1 calc R U . . .
C8 C 0.5540(5) 0.4181(5) 0.6216(2) 0.0338(13) Uani 1 1 d . . . . .
C1 C 0.0985(4) 0.5442(5) 0.4279(2) 0.0297(12) Uani 1 1 d . . . . .
C3 C 0.0794(5) 0.6643(5) 0.5041(2) 0.0300(12) Uani 1 1 d . . . . .
C2 C 0.0260(5) 0.6451(5) 0.4522(2) 0.0305(12) Uani 1 1 d . . . . .
C7 C 0.4598(5) 0.5016(5) 0.6277(2) 0.0327(13) Uani 1 1 d . . . . .
C13 C 0.5817(5) 0.0583(5) 0.4256(2) 0.0334(13) Uani 1 1 d . . . . .
C17 C 0.0449(5) 0.7575(5) 0.5466(2) 0.0340(13) Uani 1 1 d . . . . .
H17A H 0.043728 0.703719 0.579753 0.051 Uiso 1 1 calc R U . . .
H17B H -0.034761 0.796517 0.532568 0.051 Uiso 1 1 calc R U . . .
H17C H 0.103404 0.832829 0.555258 0.051 Uiso 1 1 calc R U . . .
C14 C 0.4710(5) 0.1469(5) 0.4104(2) 0.0369(13) Uani 1 1 d . . . . .
C15 C -0.0810(5) 0.7150(5) 0.4185(2) 0.0351(13) Uani 1 1 d . . . . .
H15A H -0.138933 0.735578 0.441947 0.042 Uiso 1 1 calc R U . . .
H15B H -0.120168 0.650680 0.389436 0.042 Uiso 1 1 calc R U . . .
C18 C 0.4409(5) 0.5722(6) 0.6785(2) 0.0410(14) Uani 1 1 d . . . . .
H18A H 0.400702 0.662455 0.668886 0.049 Uiso 1 1 calc R U . . .
H18B H 0.519408 0.590265 0.702908 0.049 Uiso 1 1 calc R U . . .
C20 C 0.6661(5) 0.3878(5) 0.6632(2) 0.0387(14) Uani 1 1 d . . . . .
H20A H 0.683706 0.467357 0.688644 0.046 Uiso 1 1 calc R U . . .
H20B H 0.733885 0.377961 0.644373 0.046 Uiso 1 1 calc R U . . .
C24 C 0.6466(5) 0.0216(6) 0.3354(2) 0.0485(16) Uani 1 1 d . . . . .
H24A H 0.661869 -0.052024 0.310698 0.073 Uiso 1 1 calc R U . . .
H24B H 0.718523 0.078841 0.346149 0.073 Uiso 1 1 calc R U . . .
H24C H 0.579993 0.079476 0.316707 0.073 Uiso 1 1 calc R U . . .
C23 C 0.6141(5) -0.0435(5) 0.3865(2) 0.0419(15) Uani 1 1 d . . . . .
H23A H 0.545805 -0.107614 0.374848 0.050 Uiso 1 1 calc R U . . .
H23B H 0.682978 -0.099088 0.405636 0.050 Uiso 1 1 calc R U . . .
C26 C 0.1028(5) 0.1957(6) 0.3042(2) 0.0400(14) Uani 1 1 d . . . . .
C21 C 0.6568(5) 0.2573(6) 0.6959(2) 0.0485(16) Uani 1 1 d . . . . .
H21A H 0.647821 0.176717 0.671501 0.073 Uiso 1 1 calc R U . . .
H21B H 0.587086 0.263998 0.712973 0.073 Uiso 1 1 calc R U . . .
H21C H 0.729580 0.246780 0.724244 0.073 Uiso 1 1 calc R U . . .
C16 C -0.0510(5) 0.8466(5) 0.3928(2) 0.0459(15) Uani 1 1 d . . . . .
H16A H 0.003136 0.826487 0.368045 0.069 Uiso 1 1 calc R U . . .
H16B H -0.011928 0.910842 0.421305 0.069 Uiso 1 1 calc R U . . .
H16C H -0.124689 0.888916 0.372142 0.069 Uiso 1 1 calc R U . . .
C19 C 0.3641(6) 0.4821(7) 0.7084(3) 0.0584(18) Uani 1 1 d . . . . .
H19A H 0.282379 0.476555 0.686578 0.088 Uiso 1 1 calc R U . . .
H19B H 0.362403 0.523371 0.743998 0.088 Uiso 1 1 calc R U . . .
H19C H 0.398486 0.388728 0.713638 0.088 Uiso 1 1 calc R U . . .
C27 C 0.1373(6) 0.0456(6) 0.2975(3) 0.0585(19) Uani 1 1 d . . . . .
H27A H 0.224539 0.038262 0.302638 0.088 Uiso 1 1 calc R U . . .
H27B H 0.099951 0.013371 0.260799 0.088 Uiso 1 1 calc R U . . .
H27C H 0.109502 -0.011738 0.324782 0.088 Uiso 1 1 calc R U . . .
C28 C 0.1443(6) 0.2884(7) 0.2630(3) 0.067(2) Uani 1 1 d . . . . .
H28A H 0.125385 0.385114 0.269779 0.101 Uiso 1 1 calc R U . . .
H28B H 0.103457 0.261800 0.226048 0.101 Uiso 1 1 calc R U . . .
H28C H 0.231053 0.278362 0.266466 0.101 Uiso 1 1 calc R U . . .
C29 C -0.0321(5) 0.2104(7) 0.3014(3) 0.0553(17) Uani 1 1 d . . . . .
H29A H -0.056247 0.148502 0.328265 0.083 Uiso 1 1 calc R U . . .
H29B H -0.075878 0.185585 0.264692 0.083 Uiso 1 1 calc R U . . .
H29C H -0.050549 0.306495 0.309400 0.083 Uiso 1 1 calc R U . . .
Pt2 Pt 0.3253(4) 0.1410(5) 0.4602(2) 0.053(2) Uani 0.0513(10) 1 d . . P A 2

loop_
_atom_site_aniso_label
_atom_site_aniso_U_11
_atom_site_aniso_U_22
_atom_site_aniso_U_33
_atom_site_aniso_U_23
_atom_site_aniso_U_13
_atom_site_aniso_U_12
Pt1 0.01847(11) 0.02059(11) 0.02670(12) 0.00165(10) 0.00744(8) 0.00126(9)
O1 0.036(2) 0.039(2) 0.033(2) -0.0032(17) 0.0043(18) 0.0072(17)
N1 0.023(2) 0.025(2) 0.034(3) 0.0031(19) 0.011(2) 0.0018(18)
N2 0.029(2) 0.023(2) 0.032(2) 0.0043(19) 0.008(2) -0.0004(19)
N3 0.024(2) 0.032(2) 0.031(3) -0.0028(19) 0.011(2) 0.0009(19)
O2 0.029(2) 0.074(3) 0.048(3) -0.024(2) 0.001(2) 0.010(2)
C10 0.022(3) 0.030(3) 0.028(3) 0.006(2) 0.003(2) 0.003(2)
C9 0.028(3) 0.031(3) 0.030(3) 0.011(2) 0.006(2) -0.004(3)
C11 0.024(3) 0.025(3) 0.038(3) 0.009(2) 0.012(3) -0.001(2)
N4 0.027(3) 0.031(2) 0.040(3) -0.004(2) 0.010(2) 0.001(2)
C5 0.037(3) 0.023(3) 0.035(3) 0.001(2) 0.015(3) -0.001(3)
C25 0.022(3) 0.024(3) 0.039(3) 0.006(2) 0.013(3) 0.008(2)
C12 0.025(3) 0.027(3) 0.040(3) 0.005(2) 0.012(3) -0.001(2)
C4 0.025(3) 0.024(3) 0.036(3) 0.001(2) 0.013(2) -0.003(2)
C6 0.035(3) 0.026(3) 0.027(3) -0.001(2) 0.011(2) -0.002(2)
C22 0.030(3) 0.030(3) 0.052(4) 0.005(2) 0.012(3) 0.000(2)
C8 0.034(3) 0.038(3) 0.029(3) 0.006(2) 0.006(3) -0.006(3)
C1 0.028(3) 0.024(3) 0.039(3) 0.004(2) 0.013(3) 0.002(2)
C3 0.031(3) 0.023(3) 0.041(3) 0.005(2) 0.017(3) -0.003(2)
C2 0.031(3) 0.024(3) 0.041(3) 0.004(2) 0.017(3) -0.001(2)
C7 0.037(3) 0.028(3) 0.033(3) 0.000(2) 0.009(3) -0.008(3)
C13 0.023(3) 0.030(3) 0.050(4) -0.001(3) 0.013(3) -0.005(2)
C17 0.032(3) 0.033(3) 0.041(3) 0.003(2) 0.018(3) 0.005(2)
C14 0.023(3) 0.038(3) 0.051(4) -0.008(3) 0.010(3) -0.004(3)
C15 0.029(3) 0.033(3) 0.045(4) 0.001(3) 0.013(3) 0.008(3)
C18 0.045(4) 0.048(3) 0.030(3) -0.004(3) 0.005(3) -0.006(3)
C20 0.032(3) 0.050(4) 0.032(3) 0.002(3) 0.001(3) -0.003(3)
C24 0.051(4) 0.052(4) 0.046(4) -0.009(3) 0.017(3) 0.009(3)
C23 0.029(3) 0.031(3) 0.067(4) -0.004(3) 0.011(3) 0.002(2)
C26 0.036(3) 0.050(3) 0.031(3) -0.007(3) 0.001(3) -0.004(3)
C21 0.037(4) 0.053(4) 0.050(4) 0.010(3) -0.003(3) -0.003(3)
C16 0.040(4) 0.041(3) 0.055(4) 0.011(3) 0.006(3) 0.005(3)
C19 0.062(5) 0.071(4) 0.046(4) -0.013(3) 0.021(4) -0.016(4)
C27 0.053(4) 0.055(4) 0.072(5) -0.026(3) 0.022(4) -0.013(3)
C28 0.070(5) 0.093(5) 0.035(4) 0.009(4) 0.002(4) -0.016(4)
C29 0.036(4) 0.079(4) 0.046(4) -0.007(3) -0.005(3) -0.003(3)
Pt2 0.042(3) 0.059(3) 0.061(4) -0.002(3) 0.018(2) 0.002(3)

loop_
_atom_type_symbol
_atom_type_description
_atom_type_scat_dispersion_real
_atom_type_scat_dispersion_imag
_atom_type_scat_source
C C 0.0033 0.0016 'International Tables Vol C Tables 4.2.6.8 and 6.1.1.4'
H H 0.0000 0.0000 'International Tables Vol C Tables 4.2.6.8 and 6.1.1.4'
N N 0.0061 0.0033 'International Tables Vol C Tables 4.2.6.8 and 6.1.1.4'
O O 0.0106 0.0060 'International Tables Vol C Tables 4.2.6.8 and 6.1.1.4'
Pt Pt -1.7033 8.3905 'International Tables Vol C Tables 4.2.6.8 and 6.1.1.4'

loop_
_geom_angle_atom_site_label_1
_geom_angle_atom_site_label_2
_geom_angle_atom_site_label_3
_geom_angle
_geom_angle_site_symmetry_1
_geom_angle_site_symmetry_3
_geom_angle_publ_flag
N2 Pt1 N1 89.88(16) . . ?
N2 Pt1 N3 89.44(16) . . ?
N3 Pt1 N1 175.67(15) . . ?
C25 Pt1 N1 90.20(18) . . ?
C25 Pt1 N2 172.76(17) . . ?
C25 Pt1 N3 91.02(18) . . ?
C4 N1 Pt1 126.1(3) . . ?
C4 N1 C1 106.0(4) . . ?
C1 N1 Pt1 127.8(3) . . ?
C9 N2 Pt1 127.3(3) . . ?
C9 N2 C6 105.6(4) . . ?
C6 N2 Pt1 126.9(3) . . ?
C11 N3 Pt1 126.0(3) . . ?
C11 N3 C14 106.5(4) . . ?
C11 N3 Pt2 116.6(4) . . ?
C14 N3 Pt1 127.4(4) . . ?
C14 N3 Pt2 90.0(3) . . ?
C9 C10 H10 116.7 . . ?
C11 C10 H10 116.7 . . ?
C11 C10 C9 126.6(5) . . ?
N2 C9 C10 124.1(5) . . ?
N2 C9 C8 110.0(5) . . ?
C10 C9 C8 125.8(5) . . ?
N3 C11 C12 109.9(4) . . ?
C10 C11 N3 126.3(5) . . ?
C10 C11 C12 123.7(5) . . ?
C25 N4 C26 167.2(5) . . ?
C4 C5 H5 116.4 . . ?
C4 C5 C6 127.1(5) . . ?
C6 C5 H5 116.4 . . ?
N4 C25 Pt1 173.5(4) . . ?
N4 C25 Pt2 116.2(4) . . ?
C11 C12 C22 123.1(5) . . ?
C13 C12 C11 108.4(5) . . ?
C13 C12 C22 128.5(5) . . ?
N1 C4 C5 125.8(5) . . ?
N1 C4 C3 110.4(4) . . ?
C5 C4 C3 123.7(5) . . ?
N2 C6 C5 123.6(5) . . ?
N2 C6 C7 110.9(4) . . ?
C5 C6 C7 125.5(5) . . ?
C12 C22 H22A 109.5 . . ?
C12 C22 H22B 109.5 . . ?
C12 C22 H22C 109.5 . . ?
C12 C22 Pt2 99.3(3) . 3_656 ?
H22A C22 H22B 109.5 . . ?
H22A C22 H22C 109.5 . . ?
H22B C22 H22C 109.5 . . ?
Pt2 C22 H22A 144.6 3_656 . ?
Pt2 C22 H22B 78.5 3_656 . ?
Pt2 C22 H22C 39.0 3_656 . ?
C9 C8 C20 125.3(5) . . ?
C7 C8 C9 107.0(5) . . ?
C7 C8 C20 127.6(5) . . ?
O1 C1 N1 125.9(4) . . ?
O1 C1 C2 125.9(5) . . ?
N1 C1 C2 108.2(4) . . ?
C4 C3 C17 123.0(5) . . ?
C2 C3 C4 107.2(4) . . ?
C2 C3 C17 129.8(5) . . ?
C1 C2 C15 121.7(5) . . ?
C3 C2 C1 108.0(5) . . ?
C3 C2 C15 130.2(5) . . ?
C6 C7 C18 125.7(5) . . ?
C8 C7 C6 106.4(5) . . ?
C8 C7 C18 127.7(5) . . ?
C12 C13 C14 106.8(5) . . ?
C12 C13 C23 132.0(5) . . ?
C23 C13 C14 121.2(5) . . ?
C3 C17 H17A 109.5 . . ?
C3 C17 H17B 109.5 . . ?
C3 C17 H17C 109.5 . . ?
H17A C17 H17B 109.5 . . ?
H17A C17 H17C 109.5 . . ?
H17B C17 H17C 109.5 . . ?
N3 C14 C13 108.3(5) . . ?
N3 C14 Pt2 51.9(3) . . ?
O2 C14 N3 126.2(5) . . ?
O2 C14 C13 125.5(5) . . ?
O2 C14 Pt2 95.6(4) . . ?
C13 C14 Pt2 121.1(4) . . ?
C2 C15 H15A 108.9 . . ?
C2 C15 H15B 108.9 . . ?
C2 C15 C16 113.2(5) . . ?
H15A C15 H15B 107.8 . . ?
C16 C15 H15A 108.9 . . ?
C16 C15 H15B 108.9 . . ?
C7 C18 H18A 109.5 . . ?
C7 C18 H18B 109.5 . . ?
C7 C18 C19 110.6(5) . . ?
H18A C18 H18B 108.1 . . ?
C19 C18 H18A 109.5 . . ?
C19 C18 H18B 109.5 . . ?
C8 C20 H20A 109.0 . . ?
C8 C20 H20B 109.0 . . ?
C8 C20 C21 113.0(5) . . ?
H20A C20 H20B 107.8 . . ?
C21 C20 H20A 109.0 . . ?
C21 C20 H20B 109.0 . . ?
H24A C24 H24B 109.5 . . ?
H24A C24 H24C 109.5 . . ?
H24B C24 H24C 109.5 . . ?
C23 C24 H24A 109.5 . . ?
C23 C24 H24B 109.5 . . ?
C23 C24 H24C 109.5 . . ?
C13 C23 C24 114.4(4) . . ?
C13 C23 H23A 108.7 . . ?
C13 C23 H23B 108.7 . . ?
C24 C23 H23A 108.7 . . ?
C24 C23 H23B 108.7 . . ?
H23A C23 H23B 107.6 . . ?
N4 C26 C27 107.2(5) . . ?
N4 C26 C28 107.2(5) . . ?
N4 C26 C29 108.0(5) . . ?
C27 C26 C29 111.3(5) . . ?
C28 C26 C27 111.4(5) . . ?
C28 C26 C29 111.5(5) . . ?
C20 C21 H21A 109.5 . . ?
C20 C21 H21B 109.5 . . ?
C20 C21 H21C 109.5 . . ?
H21A C21 H21B 109.5 . . ?
H21A C21 H21C 109.5 . . ?
H21B C21 H21C 109.5 . . ?
C15 C16 H16A 109.5 . . ?
C15 C16 H16B 109.5 . . ?
C15 C16 H16C 109.5 . . ?
H16A C16 H16B 109.5 . . ?
H16A C16 H16C 109.5 . . ?
H16B C16 H16C 109.5 . . ?
C18 C19 H19A 109.5 . . ?
C18 C19 H19B 109.5 . . ?
C18 C19 H19C 109.5 . . ?
H19A C19 H19B 109.5 . . ?
H19A C19 H19C 109.5 . . ?
H19B C19 H19C 109.5 . . ?
C26 C27 H27A 109.5 . . ?
C26 C27 H27B 109.5 . . ?
C26 C27 H27C 109.5 . . ?
H27A C27 H27B 109.5 . . ?
H27A C27 H27C 109.5 . . ?
H27B C27 H27C 109.5 . . ?
C26 C28 H28A 109.5 . . ?
C26 C28 H28B 109.5 . . ?
C26 C28 H28C 109.5 . . ?
H28A C28 H28B 109.5 . . ?
H28A C28 H28C 109.5 . . ?
H28B C28 H28C 109.5 . . ?
C26 C29 H29A 109.5 . . ?
C26 C29 H29B 109.5 . . ?
C26 C29 H29C 109.5 . . ?
H29A C29 H29B 109.5 . . ?
H29A C29 H29C 109.5 . . ?
H29B C29 H29C 109.5 . . ?
N3 Pt2 C25 87.6(3) . . ?
N3 Pt2 C22 145.1(4) . 3_656 ?
N3 Pt2 H22C 140.9(9) . 3_656 ?
N3 Pt2 C14 38.2(2) . . ?
C25 Pt2 H22C 111.8(5) . 3_656 ?
C25 Pt2 C14 84.2(3) . . ?
C22 Pt2 C25 126.1(3) 3_656 . ?
C22 Pt2 H22C 26.0(10) 3_656 3_656 ?
C22 Pt2 C14 126.6(3) 3_656 . ?
C14 Pt2 H22C 107.8(11) . 3_656 ?

loop_
_geom_bond_atom_site_label_1
_geom_bond_atom_site_label_2
_geom_bond_distance
_geom_bond_site_symmetry_2
_geom_bond_publ_flag
Pt1 N1 2.042(4) . ?
Pt1 N2 2.036(4) . ?
Pt1 N3 2.039(4) . ?
Pt1 C25 1.920(6) . ?
O1 C1 1.235(6) . ?
N1 C4 1.369(6) . ?
N1 C1 1.416(6) . ?
N2 C9 1.382(6) . ?
N2 C6 1.389(6) . ?
N3 C11 1.383(6) . ?
N3 C14 1.406(6) . ?
N3 Pt2 1.790(6) . ?
O2 C14 1.226(7) . ?
C10 H10 0.9500 . ?
C10 C9 1.399(7) . ?
C10 C11 1.351(7) . ?
C9 C8 1.452(7) . ?
C11 C12 1.471(7) . ?
N4 C25 1.170(6) . ?
N4 C26 1.462(7) . ?
C5 H5 0.9500 . ?
C5 C4 1.372(7) . ?
C5 C6 1.401(7) . ?
C25 Pt2 2.262(7) . ?
C12 C22 1.519(7) . ?
C12 C13 1.335(7) . ?
C4 C3 1.478(7) . ?
C6 C7 1.438(7) . ?
C22 H22A 0.9800 . ?
C22 H22B 0.9800 . ?
C22 H22C 0.9800 . ?
C22 Pt2 2.025(7) 3_656 ?
C8 C7 1.376(7) . ?
C8 C20 1.503(7) . ?
C1 C2 1.485(7) . ?
C3 C2 1.329(7) . ?
C3 C17 1.505(7) . ?
C2 C15 1.493(7) . ?
C7 C18 1.497(7) . ?
C13 C14 1.508(7) . ?
C13 C23 1.484(7) . ?
C17 H17A 0.9800 . ?
C17 H17B 0.9800 . ?
C17 H17C 0.9800 . ?
C14 Pt2 2.275(7) . ?
C15 H15A 0.9900 . ?
C15 H15B 0.9900 . ?
C15 C16 1.494(7) . ?
C18 H18A 0.9900 . ?
C18 H18B 0.9900 . ?
C18 C19 1.533(8) . ?
C20 H20A 0.9900 . ?
C20 H20B 0.9900 . ?
C20 C21 1.516(7) . ?
C24 H24A 0.9800 . ?
C24 H24B 0.9800 . ?
C24 H24C 0.9800 . ?
C24 C23 1.537(8) . ?
C23 H23A 0.9900 . ?
C23 H23B 0.9900 . ?
C26 C27 1.518(8) . ?
C26 C28 1.512(8) . ?
C26 C29 1.533(8) . ?
C21 H21A 0.9800 . ?
C21 H21B 0.9800 . ?
C21 H21C 0.9800 . ?
C16 H16A 0.9800 . ?
C16 H16B 0.9800 . ?
C16 H16C 0.9800 . ?
C19 H19A 0.9800 . ?
C19 H19B 0.9800 . ?
C19 H19C 0.9800 . ?
C27 H27A 0.9800 . ?
C27 H27B 0.9800 . ?
C27 H27C 0.9800 . ?
C28 H28A 0.9800 . ?
C28 H28B 0.9800 . ?
C28 H28C 0.9800 . ?
C29 H29A 0.9800 . ?
C29 H29B 0.9800 . ?
C29 H29C 0.9800 . ?

loop_
_geom_torsion_atom_site_label_1
_geom_torsion_atom_site_label_2
_geom_torsion_atom_site_label_3
_geom_torsion_atom_site_label_4
_geom_torsion
_geom_torsion_site_symmetry_1
_geom_torsion_site_symmetry_2
_geom_torsion_site_symmetry_3
_geom_torsion_site_symmetry_4
_geom_torsion_publ_flag
Pt1 N1 C4 C5 2.5(7) . . . . ?
Pt1 N1 C4 C3 -178.4(3) . . . . ?
Pt1 N1 C1 O1 -2.7(7) . . . . ?
Pt1 N1 C1 C2 178.2(3) . . . . ?
Pt1 N2 C9 C10 0.8(7) . . . . ?
Pt1 N2 C9 C8 -176.1(3) . . . . ?
Pt1 N2 C6 C5 -5.3(7) . . . . ?
Pt1 N2 C6 C7 174.6(3) . . . . ?
Pt1 N3 C11 C10 -7.1(7) . . . . ?
Pt1 N3 C11 C12 174.7(3) . . . . ?
Pt1 N3 C14 O2 6.0(8) . . . . ?
Pt1 N3 C14 C13 -174.7(3) . . . . ?
O1 C1 C2 C3 -176.3(5) . . . . ?
O1 C1 C2 C15 -0.9(8) . . . . ?
N1 C4 C3 C2 -1.9(6) . . . . ?
N1 C4 C3 C17 178.8(4) . . . . ?
N1 C1 C2 C3 2.8(5) . . . . ?
N1 C1 C2 C15 178.2(4) . . . . ?
N2 C9 C8 C7 2.5(6) . . . . ?
N2 C9 C8 C20 -179.0(5) . . . . ?
N2 C6 C7 C8 1.7(6) . . . . ?
N2 C6 C7 C18 -173.4(5) . . . . ?
N3 C11 C12 C22 -177.4(4) . . . . ?
N3 C11 C12 C13 1.6(6) . . . . ?
C10 C9 C8 C7 -174.3(5) . . . . ?
C10 C9 C8 C20 4.2(8) . . . . ?
C10 C11 C12 C22 4.3(8) . . . . ?
C10 C11 C12 C13 -176.8(5) . . . . ?
C9 N2 C6 C5 180.0(5) . . . . ?
C9 N2 C6 C7 -0.1(5) . . . . ?
C9 C10 C11 N3 3.9(8) . . . . ?
C9 C10 C11 C12 -178.0(5) . . . . ?
C9 C8 C7 C6 -2.5(6) . . . . ?
C9 C8 C7 C18 172.5(5) . . . . ?
C9 C8 C20 C21 -84.6(7) . . . . ?
C11 N3 C14 O2 -177.1(5) . . . . ?
C11 N3 C14 C13 2.2(5) . . . . ?
C11 N3 C14 Pt2 117.8(4) . . . . ?
C11 N3 Pt2 C25 167.7(4) . . . . ?
C11 N3 Pt2 C22 -26.3(8) . . . 3_656 ?
C11 N3 Pt2 C14 -108.5(5) . . . . ?
C11 C10 C9 N2 -0.5(8) . . . . ?
C11 C10 C9 C8 175.9(5) . . . . ?
C11 C12 C22 Pt2 95.8(5) . . . 3_656 ?
C11 C12 C13 C14 -0.1(6) . . . . ?
C11 C12 C13 C23 -179.0(5) . . . . ?
C5 C4 C3 C2 177.2(5) . . . . ?
C5 C4 C3 C17 -2.1(7) . . . . ?
C5 C6 C7 C8 -178.4(5) . . . . ?
C5 C6 C7 C18 6.5(8) . . . . ?
C25 N4 C26 C27 106(2) . . . . ?
C25 N4 C26 C28 -13(2) . . . . ?
C25 N4 C26 C29 -134(2) . . . . ?
C12 C13 C14 N3 -1.3(6) . . . . ?
C12 C13 C14 O2 178.0(5) . . . . ?
C12 C13 C14 Pt2 -57.3(5) . . . . ?
C12 C13 C23 C24 -115.6(7) . . . . ?
C4 N1 C1 O1 175.2(5) . . . . ?
C4 N1 C1 C2 -3.9(5) . . . . ?
C4 C5 C6 N2 -2.3(8) . . . . ?
C4 C5 C6 C7 177.8(5) . . . . ?
C4 C3 C2 C1 -0.6(5) . . . . ?
C4 C3 C2 C15 -175.4(5) . . . . ?
C6 N2 C9 C10 175.5(4) . . . . ?
C6 N2 C9 C8 -1.4(5) . . . . ?
C6 C5 C4 N1 3.8(8) . . . . ?
C6 C5 C4 C3 -175.1(5) . . . . ?
C6 C7 C18 C19 80.6(7) . . . . ?
C22 C12 C13 C14 178.8(5) . . . . ?
C22 C12 C13 C23 -0.1(9) . . . . ?
C8 C7 C18 C19 -93.4(7) . . . . ?
C1 N1 C4 C5 -175.5(5) . . . . ?
C1 N1 C4 C3 3.6(5) . . . . ?
C1 C2 C15 C16 -88.4(6) . . . . ?
C3 C2 C15 C16 85.8(7) . . . . ?
C7 C8 C20 C21 93.6(7) . . . . ?
C13 C12 C22 Pt2 -82.9(6) . . . 3_656 ?
C17 C3 C2 C1 178.7(5) . . . . ?
C17 C3 C2 C15 3.8(9) . . . . ?
C14 N3 C11 C10 175.9(5) . . . . ?
C14 N3 C11 C12 -2.3(5) . . . . ?
C14 N3 Pt2 C25 -83.7(3) . . . . ?
C14 N3 Pt2 C22 82.2(7) . . . 3_656 ?
C14 C13 C23 C24 65.6(7) . . . . ?
C20 C8 C7 C6 179.1(5) . . . . ?
C20 C8 C7 C18 -6.0(9) . . . . ?
C23 C13 C14 N3 177.7(4) . . . . ?
C23 C13 C14 O2 -2.9(8) . . . . ?
C23 C13 C14 Pt2 121.8(5) . . . . ?
C26 N4 C25 Pt2 -124(2) . . . . ?
Pt2 N3 C11 C10 -85.6(6) . . . . ?
Pt2 N3 C11 C12 96.1(4) . . . . ?
Pt2 N3 C14 O2 65.1(6) . . . . ?
Pt2 N3 C14 C13 -115.6(4) . . . . ?
